data_7129302
loop_
_publ_author_name
'Jiang, Shengjie'
'Cai, Yanping'
'Carpentier, Ambre'
'del Rosal, Iker'
'Maron, Laurent'
'Xu, Xin'

_publ_section_title
;
 Nickel-catalyzed synthesis of Zn(i)--Zn(i) bonded compounds
;
_journal_name_full 'Chemical Communications'
_journal_paper_doi 10.1039/D1CC05719G
_journal_year 2021
_chemical_formula_moiety 'C62 H76 N4 P2 Zn2, C7 H8'
_chemical_formula_sum 'C69 H84 N4 P2 Zn2'
_chemical_formula_weight 1162.08
_space_group_crystal_system triclinic
_space_group_IT_number 2
_space_group_name_Hall '-P 1'
_space_group_name_H-M_alt 'P -1'
_atom_sites_solution_hydrogens geom
_atom_sites_solution_primary dual
_audit_creation_date 2021-06-10
_audit_creation_method
;
Olex2 1.3
(compiled 2020.02.04 svn.rd84adfe8 for OlexSys, GUI svn.r6032)
;
_audit_update_record
;
2021-07-27 deposited with the CCDC.	2021-11-15 downloaded from the CCDC.
;
_cell_angle_alpha 103.7740(10)
_cell_angle_beta 93.3920(10)
_cell_angle_gamma 114.9870(10)
_cell_formula_units_Z 2
_cell_length_a 12.5584(5)
_cell_length_b 13.8088(5)
_cell_length_c 21.0026(9)
_cell_measurement_reflns_used 9962
_cell_measurement_temperature 120.0
_cell_measurement_theta_max 27.40
_cell_measurement_theta_min 2.19
_cell_volume 3153.1(2)
_computing_molecular_graphics 'Olex2 1.3 (Dolomanov et al., 2009)'
_computing_publication_material 'Olex2 1.3 (Dolomanov et al., 2009)'
_computing_structure_refinement 'SHELXL 2018/3 (Sheldrick, 2015)'
_computing_structure_solution 'ShelXT (Sheldrick, 2015)'
_diffrn_ambient_temperature 120.0
_diffrn_measured_fraction_theta_full 0.998
_diffrn_measured_fraction_theta_max 0.997
_diffrn_measurement_device_type 'Bruker APEX-II CCD'
_diffrn_measurement_method '\f and \w scans'
_diffrn_radiation_type MoK\a
_diffrn_radiation_wavelength 0.71073
_diffrn_reflns_av_R_equivalents 0.0677
_diffrn_reflns_av_unetI/netI 0.0389
_diffrn_reflns_Laue_measured_fraction_full 0.998
_diffrn_reflns_Laue_measured_fraction_max 0.997
_diffrn_reflns_limit_h_max 16
_diffrn_reflns_limit_h_min -16
_diffrn_reflns_limit_k_max 17
_diffrn_reflns_limit_k_min -17
_diffrn_reflns_limit_l_max 27
_diffrn_reflns_limit_l_min -27
_diffrn_reflns_number 108875
_diffrn_reflns_point_group_measured_fraction_full 0.998
_diffrn_reflns_point_group_measured_fraction_max 0.997
_diffrn_reflns_theta_full 25.242
_diffrn_reflns_theta_max 27.527
_diffrn_reflns_theta_min 2.239
_diffrn_source_current 1.0
_diffrn_source_power 0.05
_diffrn_source_voltage 50.0
_diffrn_standards_number 0
_exptl_absorpt_coefficient_mu 0.854
_exptl_absorpt_correction_T_max 0.7456
_exptl_absorpt_correction_T_min 0.6533
_exptl_absorpt_correction_type multi-scan
_exptl_absorpt_process_details
'SADABS-2016/2 (Bruker,2016/2) was used for absorption correction. wR2(int) was 0.1102 before and 0.0725 after correction. The Ratio of minimum to maximum transmission is 0.8762. The \l/2 correction factor is Not present.'
_exptl_crystal_colour 'clear light colourless'
_exptl_crystal_colour_lustre clear
_exptl_crystal_colour_modifier light
_exptl_crystal_colour_primary colourless
_exptl_crystal_density_diffrn 1.224
_exptl_crystal_description block
_exptl_crystal_F_000 1232
_exptl_crystal_size_max 0.18
_exptl_crystal_size_mid 0.15
_exptl_crystal_size_min 0.1
_refine_diff_density_max 2.375
_refine_diff_density_min -1.071
_refine_diff_density_rms 0.097
_refine_ls_extinction_method none
_refine_ls_goodness_of_fit_ref 1.101
_refine_ls_hydrogen_treatment constr
_refine_ls_matrix_type full
_refine_ls_number_parameters 695
_refine_ls_number_reflns 14487
_refine_ls_number_restraints 136
_refine_ls_restrained_S_all 1.099
_refine_ls_R_factor_all 0.0711
_refine_ls_R_factor_gt 0.0480
_refine_ls_shift/su_max 0.002
_refine_ls_shift/su_mean 0.000
_refine_ls_structure_factor_coef Fsqd
_refine_ls_weighting_details 'w=1/[\s^2^(Fo^2^)+(0.0584P)^2^+6.2350P] where P=(Fo^2^+2Fc^2^)/3'
_refine_ls_weighting_scheme calc
_refine_ls_wR_factor_gt 0.1226
_refine_ls_wR_factor_ref 0.1448
_reflns_Friedel_coverage 0.000
_reflns_number_gt 11444
_reflns_number_total 14487
_reflns_threshold_expression 'I > 2\s(I)'
_cod_data_source_file d1cc05719g2.cif
_cod_data_source_block Complex_2a
_cod_database_code 7129302
_shelx_shelxl_version_number 2018/3
_shelx_space_group_comment
;
The symmetry employed for this shelxl refinement is uniquely defined
by the following loop, which should always be used as a source of
symmetry information in preference to the above space-group names.
They are only intended as comments.
;
_shelx_estimated_absorpt_t_max 0.919
_shelx_estimated_absorpt_t_min 0.861
_olex2_refinement_description
;
1. Fixed Uiso
 At 1.2 times of:
  All C(H) groups, All C(H,H) groups
 At 1.5 times of:
  All C(H,H,H) groups
2. Restrained distances
 C63-C64
 1.51 with sigma of 0.02
 C64-C65 = C64-C69 = C66-C67
 1.39 with sigma of 0.02
 C65-C66 = C67-C68 = C68-C69
 1.38 with sigma of 0.02
 C64-C66
 2.42 with sigma of 0.04
 C65-C67
 2.39 with sigma of 0.04
 C64-C68
 2.41 with sigma of 0.04
 C66-C68 = C67-C69
 2.4 with sigma of 0.04
 C63-C65 = C63-C69
 2.52 with sigma of 0.04
 C64-C65 \\sim C65-C66 \\sim C66-C67 \\sim C67-C68 \\sim C68-C69 \\sim C69-C64
 with sigma of 0.02
 C64-C68 \\sim C64-C66 \\sim C69-C67 \\sim C65-C69 \\sim C66-C68 \\sim C65-C67
 with sigma of 0.04
 C63-C69 \\sim C63-C65
 with sigma of 0.04
3. Restrained planarity
 C63, C64, C65, C66, C67, C68, C69
 with sigma of 0.1
4. Uiso/Uaniso restraints and constraints
C63 \\sim C64 \\sim C65 \\sim C66 \\sim C67 \\sim C68 \\sim C69: within 2A with
sigma of 0.04 and sigma for terminal atoms of 0.08 within 2A
5. Rigid body (RIGU) restrains
 C63, C64, C65, C66, C67, C68, C69
 with sigma for 1-2 distances of 0.004 and sigma for 1-3 distances of 0.004
6.a Ternary CH refined with riding coordinates:
 C26(H26), C29(H29), C57(H57), C60(H60)
6.b Secondary CH2 refined with riding coordinates:
 C6(H6A,H6B), C7(H7A,H7B), C37(H37A,H37B), C38(H38A,H38B)
6.c Aromatic/amide H refined with riding coordinates:
 C3(H3), C9(H9), C10(H10), C11(H11), C12(H12), C13(H13), C15(H15), C16(H16),
 C17(H17), C18(H18), C19(H19), C22(H22), C23(H23), C24(H24), C34(H34), C40(H40),
  C41(H41), C42(H42), C43(H43), C44(H44), C46(H46), C47(H47), C48(H48),
 C49(H49), C50(H50), C53(H53), C54(H54), C55(H55), C65(H65), C66(H66), C67(H67),
  C68(H68), C69(H69)
6.d Fitted hexagon refined as free rotating group:
 C64(C65,C66,C67,C68,C69)
6.e Idealised Me refined as rotating group:
 C1(H1A,H1B,H1C), C5(H5A,H5B,H5C), C27(H27A,H27B,H27C), C28(H28A,H28B,H28C),
 C30(H30A,H30B,H30C), C31(H31A,H31B,H31C), C32(H32A,H32B,H32C), C36(H36A,H36B,
 H36C), C58(H58A,H58B,H58C), C59(H59A,H59B,H59C), C61(H61A,H61B,H61C), C62(H62A,
 H62B,H62C), C63(H63A,H63B,H63C)
;
_olex2_submission_special_instructions 'No special instructions were received'

loop_
_space_group_symop_operation_xyz
'x, y, z'
'-x, -y, -z'

loop_
_atom_site_label
_atom_site_type_symbol
_atom_site_fract_x
_atom_site_fract_y
_atom_site_fract_z
_atom_site_U_iso_or_equiv
_atom_site_adp_type
_atom_site_occupancy
_atom_site_site_symmetry_order
_atom_site_calc_flag
_atom_site_refinement_flags_posn
_atom_site_refinement_flags_adp
_atom_site_refinement_flags_occupancy
_atom_site_disorder_assembly
_atom_site_disorder_group
Zn1 Zn 0.93578(3) 0.76315(3) 0.80193(2) 0.01809(9) Uani 1 1 d . . . . .
Zn2 Zn 0.72602(3) 0.68606(3) 0.79623(2) 0.01638(9) Uani 1 1 d . . . . .
P1 P 0.87753(7) 1.09285(6) 0.74211(4) 0.02478(17) Uani 1 1 d . . . . .
P2 P 0.66998(7) 0.57090(6) 0.53058(4) 0.02028(15) Uani 1 1 d . . . . .
N1 N 1.0633(2) 0.7138(2) 0.79939(13) 0.0213(5) Uani 1 1 d . . . . .
N2 N 1.0432(2) 0.91936(19) 0.80138(12) 0.0203(5) Uani 1 1 d . . . . .
N3 N 0.6175(2) 0.64735(19) 0.86096(11) 0.0170(4) Uani 1 1 d . . . . .
N4 N 0.5964(2) 0.64767(19) 0.72095(11) 0.0170(4) Uani 1 1 d . . . . .
C1 C 1.2575(3) 0.7255(3) 0.7780(2) 0.0383(8) Uani 1 1 d . . . . .
H1A H 1.285659 0.719743 0.820836 0.057 Uiso 1 1 calc R U . . .
H1B H 1.325717 0.773745 0.761514 0.057 Uiso 1 1 calc R U . . .
H1C H 1.217526 0.651051 0.745751 0.057 Uiso 1 1 calc R U . . .
C2 C 1.1709(3) 0.7747(2) 0.78716(16) 0.0234(6) Uani 1 1 d . . . . .
C3 C 1.2113(3) 0.8834(2) 0.78208(15) 0.0237(6) Uani 1 1 d . . . . .
H3 H 1.288724 0.914946 0.771244 0.028 Uiso 1 1 calc R U . . .
C4 C 1.1542(3) 0.9528(2) 0.79064(14) 0.0212(6) Uani 1 1 d . . . . .
C5 C 1.2284(3) 1.0689(2) 0.78568(16) 0.0274(6) Uani 1 1 d . . . . .
H5A H 1.187594 1.081582 0.749615 0.041 Uiso 1 1 calc R U . . .
H5B H 1.306600 1.076478 0.776284 0.041 Uiso 1 1 calc R U . . .
H5C H 1.239133 1.123882 0.827904 0.041 Uiso 1 1 calc R U . . .
C6 C 0.9886(3) 0.9959(2) 0.80654(15) 0.0241(6) Uani 1 1 d . . . . .
H6A H 1.050648 1.073556 0.827545 0.029 Uiso 1 1 calc R U . . .
H6B H 0.927550 0.977955 0.835294 0.029 Uiso 1 1 calc R U . . .
C7 C 0.9306(3) 0.9864(2) 0.73790(15) 0.0222(6) Uani 1 1 d . . . . .
H7A H 0.862382 0.911252 0.719247 0.027 Uiso 1 1 calc R U . . .
H7B H 0.989299 0.995200 0.707598 0.027 Uiso 1 1 calc R U . . .
C8 C 0.8000(3) 1.0520(3) 0.65603(17) 0.0289(7) Uani 1 1 d . . . . .
C9 C 0.7998(4) 0.9694(3) 0.60385(18) 0.0381(8) Uani 1 1 d . . . . .
H9 H 0.839236 0.926761 0.611866 0.046 Uiso 1 1 calc R U . . .
C10 C 0.7427(4) 0.9478(4) 0.53966(19) 0.0474(10) Uani 1 1 d . . . . .
H10 H 0.742742 0.890344 0.504205 0.057 Uiso 1 1 calc R U . . .
C11 C 0.6857(4) 1.0101(4) 0.5274(2) 0.0458(10) Uani 1 1 d . . . . .
H11 H 0.646911 0.995684 0.483601 0.055 Uiso 1 1 calc R U . . .
C12 C 0.6856(5) 1.0918(4) 0.5784(2) 0.0584(12) Uani 1 1 d . . . . .
H12 H 0.646753 1.134650 0.570087 0.070 Uiso 1 1 calc R U . . .
C13 C 0.7421(4) 1.1129(4) 0.6426(2) 0.0520(11) Uani 1 1 d . . . . .
H13 H 0.741066 1.170100 0.677818 0.062 Uiso 1 1 calc R U . . .
C14 C 0.7484(3) 1.0458(2) 0.78388(15) 0.0250(6) Uani 1 1 d . . . . .
C15 C 0.7201(3) 1.1268(3) 0.82094(17) 0.0327(7) Uani 1 1 d . . . . .
H15 H 0.768677 1.203290 0.824989 0.039 Uiso 1 1 calc R U . . .
C16 C 0.6212(3) 1.0965(3) 0.85209(18) 0.0382(8) Uani 1 1 d . . . . .
H16 H 0.601690 1.152292 0.876383 0.046 Uiso 1 1 calc R U . . .
C17 C 0.5512(3) 0.9860(3) 0.84804(17) 0.0350(7) Uani 1 1 d . . . . .
H17 H 0.484082 0.965849 0.869676 0.042 Uiso 1 1 calc R U . . .
C18 C 0.5795(3) 0.9042(3) 0.81208(18) 0.0323(7) Uani 1 1 d . . . . .
H18 H 0.532450 0.828081 0.809616 0.039 Uiso 1 1 calc R U . . .
C19 C 0.6768(3) 0.9343(3) 0.77979(17) 0.0285(7) Uani 1 1 d . . . . .
H19 H 0.694948 0.878074 0.754561 0.034 Uiso 1 1 calc R U . . .
C20 C 1.0460(2) 0.6125(2) 0.81492(15) 0.0214(6) Uani 1 1 d . . . . .
C21 C 1.0788(3) 0.6184(2) 0.88134(15) 0.0233(6) Uani 1 1 d . . . . .
C22 C 1.0651(3) 0.5208(3) 0.89618(17) 0.0283(7) Uani 1 1 d . . . . .
H22 H 1.087024 0.523868 0.940940 0.034 Uiso 1 1 calc R U . . .
C23 C 1.0201(3) 0.4200(3) 0.84686(17) 0.0292(7) Uani 1 1 d . . . . .
H23 H 1.012349 0.354602 0.857693 0.035 Uiso 1 1 calc R U . . .
C24 C 0.9866(3) 0.4146(3) 0.78172(17) 0.0280(7) Uani 1 1 d . . . . .
H24 H 0.955194 0.344883 0.748143 0.034 Uiso 1 1 calc R U . . .
C25 C 0.9978(3) 0.5095(2) 0.76429(16) 0.0245(6) Uani 1 1 d . . . . .
C26 C 1.1278(3) 0.7272(3) 0.93729(16) 0.0282(7) Uani 1 1 d . . . . .
H26 H 1.134229 0.787500 0.916933 0.034 Uiso 1 1 calc R U . . .
C27 C 1.0418(5) 0.7205(4) 0.9858(3) 0.0640(14) Uani 1 1 d . . . . .
H27A H 0.963870 0.704036 0.961949 0.096 Uiso 1 1 calc R U . . .
H27B H 1.073181 0.792023 1.020734 0.096 Uiso 1 1 calc R U . . .
H27C H 1.032804 0.661139 1.006125 0.096 Uiso 1 1 calc R U . . .
C28 C 1.2518(4) 0.7585(4) 0.9725(3) 0.0659(15) Uani 1 1 d . . . . .
H28A H 1.247742 0.702253 0.994558 0.099 Uiso 1 1 calc R U . . .
H28B H 1.282935 0.831608 1.005857 0.099 Uiso 1 1 calc R U . . .
H28C H 1.304935 0.761813 0.939852 0.099 Uiso 1 1 calc R U . . .
C29 C 0.9558(3) 0.4988(3) 0.69279(16) 0.0295(7) Uani 1 1 d . . . . .
H29 H 0.980618 0.575452 0.688183 0.035 Uiso 1 1 calc R U . . .
C30 C 0.8204(3) 0.4349(3) 0.67513(18) 0.0365(8) Uani 1 1 d . . . . .
H30A H 0.794098 0.428826 0.628858 0.055 Uiso 1 1 calc R U . . .
H30B H 0.785311 0.474706 0.704880 0.055 Uiso 1 1 calc R U . . .
H30C H 0.794539 0.360017 0.680270 0.055 Uiso 1 1 calc R U . . .
C31 C 1.0093(4) 0.4386(4) 0.6426(2) 0.0492(10) Uani 1 1 d . . . . .
H31A H 0.981537 0.361631 0.644466 0.074 Uiso 1 1 calc R U . . .
H31B H 1.096703 0.477964 0.654098 0.074 Uiso 1 1 calc R U . . .
H31C H 0.983600 0.437979 0.597485 0.074 Uiso 1 1 calc R U . . .
C32 C 0.4252(3) 0.5833(3) 0.89940(15) 0.0273(6) Uani 1 1 d . . . . .
H32A H 0.430477 0.521719 0.912506 0.041 Uiso 1 1 calc R U . . .
H32B H 0.341754 0.561473 0.881732 0.041 Uiso 1 1 calc R U . . .
H32C H 0.454908 0.649308 0.938335 0.041 Uiso 1 1 calc R U . . .
C33 C 0.4999(2) 0.6102(2) 0.84637(13) 0.0174(5) Uani 1 1 d . . . . .
C34 C 0.4382(2) 0.5920(2) 0.78391(14) 0.0190(5) Uani 1 1 d . . . . .
H34 H 0.354276 0.565412 0.780650 0.023 Uiso 1 1 calc R U . . .
C35 C 0.4815(2) 0.6071(2) 0.72509(14) 0.0187(5) Uani 1 1 d . . . . .
C36 C 0.3875(3) 0.5757(3) 0.66504(15) 0.0284(7) Uani 1 1 d . . . . .
H36A H 0.394493 0.643565 0.654778 0.043 Uiso 1 1 calc R U . . .
H36B H 0.307867 0.535885 0.674927 0.043 Uiso 1 1 calc R U . . .
H36C H 0.399503 0.527485 0.626642 0.043 Uiso 1 1 calc R U . . .
C37 C 0.6313(3) 0.6621(2) 0.65704(13) 0.0200(5) Uani 1 1 d . . . . .
H37A H 0.711109 0.726781 0.665592 0.024 Uiso 1 1 calc R U . . .
H37B H 0.573705 0.678327 0.632869 0.024 Uiso 1 1 calc R U . . .
C38 C 0.6353(3) 0.5584(2) 0.61348(14) 0.0228(6) Uani 1 1 d . . . . .
H38A H 0.557029 0.492896 0.607526 0.027 Uiso 1 1 calc R U . . .
H38B H 0.696513 0.544997 0.636643 0.027 Uiso 1 1 calc R U . . .
C39 C 0.8248(3) 0.6796(2) 0.54940(15) 0.0230(6) Uani 1 1 d . . . . .
C40 C 0.9052(3) 0.7115(3) 0.60825(16) 0.0284(7) Uani 1 1 d . . . . .
H40 H 0.880036 0.676154 0.642031 0.034 Uiso 1 1 calc R U . . .
C41 C 1.0214(3) 0.7941(3) 0.61764(18) 0.0359(8) Uani 1 1 d . . . . .
H41 H 1.074848 0.815970 0.658071 0.043 Uiso 1 1 calc R U . . .
C42 C 1.0596(3) 0.8449(3) 0.5685(2) 0.0430(9) Uani 1 1 d . . . . .
H42 H 1.139511 0.901019 0.574963 0.052 Uiso 1 1 calc R U . . .
C43 C 0.9819(4) 0.8141(3) 0.5099(2) 0.0459(9) Uani 1 1 d . . . . .
H43 H 1.008525 0.848638 0.475997 0.055 Uiso 1 1 calc R U . . .
C44 C 0.8648(3) 0.7327(3) 0.50058(18) 0.0339(7) Uani 1 1 d . . . . .
H44 H 0.811295 0.712865 0.460503 0.041 Uiso 1 1 calc R U . . .
C45 C 0.6884(3) 0.4437(3) 0.49938(14) 0.0226(6) Uani 1 1 d . . . . .
C46 C 0.7938(3) 0.4459(3) 0.48040(16) 0.0290(7) Uani 1 1 d . . . . .
H46 H 0.862171 0.515391 0.487402 0.035 Uiso 1 1 calc R U . . .
C47 C 0.7994(4) 0.3472(3) 0.45139(19) 0.0399(8) Uani 1 1 d . . . . .
H47 H 0.871782 0.349550 0.439036 0.048 Uiso 1 1 calc R U . . .
C48 C 0.7005(4) 0.2459(3) 0.4404(2) 0.0428(9) Uani 1 1 d . . . . .
H48 H 0.704686 0.178600 0.420195 0.051 Uiso 1 1 calc R U . . .
C49 C 0.5945(3) 0.2420(3) 0.45880(19) 0.0365(8) Uani 1 1 d . . . . .
H49 H 0.526064 0.172280 0.451227 0.044 Uiso 1 1 calc R U . . .
C50 C 0.5897(3) 0.3408(3) 0.48831(16) 0.0287(7) Uani 1 1 d . . . . .
H50 H 0.517513 0.338195 0.501199 0.034 Uiso 1 1 calc R U . . .
C51 C 0.6693(2) 0.6587(2) 0.92678(13) 0.0196(5) Uani 1 1 d . . . . .
C52 C 0.6793(3) 0.5674(3) 0.94011(14) 0.0225(6) Uani 1 1 d . . . . .
C53 C 0.7347(3) 0.5821(3) 1.00335(15) 0.0284(7) Uani 1 1 d . . . . .
H53 H 0.741339 0.521023 1.013288 0.034 Uiso 1 1 calc R U . . .
C54 C 0.7805(3) 0.6840(3) 1.05223(16) 0.0328(7) Uani 1 1 d . . . . .
H54 H 0.818389 0.692496 1.095112 0.039 Uiso 1 1 calc R U . . .
C55 C 0.7708(3) 0.7727(3) 1.03824(16) 0.0320(7) Uani 1 1 d . . . . .
H55 H 0.803298 0.842607 1.071654 0.038 Uiso 1 1 calc R U . . .
C56 C 0.7142(3) 0.7619(3) 0.97602(15) 0.0261(6) Uani 1 1 d . . . . .
C57 C 0.7017(4) 0.8608(3) 0.96310(17) 0.0367(8) Uani 1 1 d . . . . .
H57 H 0.652750 0.834690 0.917601 0.044 Uiso 1 1 calc R U . . .
C58 C 0.6371(4) 0.9049(4) 1.0127(2) 0.0510(10) Uani 1 1 d . . . . .
H58A H 0.685512 0.935314 1.057565 0.076 Uiso 1 1 calc R U . . .
H58B H 0.559637 0.843751 1.012365 0.076 Uiso 1 1 calc R U . . .
H58C H 0.624608 0.963752 1.000195 0.076 Uiso 1 1 calc R U . . .
C59 C 0.8230(5) 0.9545(3) 0.9635(3) 0.0645(14) Uani 1 1 d . . . . .
H59A H 0.811556 1.010844 0.947112 0.097 Uiso 1 1 calc R U . . .
H59B H 0.866693 0.923962 0.934666 0.097 Uiso 1 1 calc R U . . .
H59C H 0.868761 0.989084 1.009131 0.097 Uiso 1 1 calc R U . . .
C60 C 0.6329(3) 0.4559(3) 0.88718(15) 0.0252(6) Uani 1 1 d . . . . .
H60 H 0.588394 0.459671 0.847519 0.030 Uiso 1 1 calc R U . . .
C61 C 0.5466(3) 0.3594(3) 0.91031(19) 0.0348(7) Uani 1 1 d . . . . .
H61A H 0.509852 0.291218 0.872634 0.052 Uiso 1 1 calc R U . . .
H61B H 0.484167 0.377324 0.927495 0.052 Uiso 1 1 calc R U . . .
H61C H 0.590302 0.347792 0.945630 0.052 Uiso 1 1 calc R U . . .
C62 C 0.7369(3) 0.4339(3) 0.86522(19) 0.0386(8) Uani 1 1 d . . . . .
H62A H 0.789086 0.494394 0.848266 0.058 Uiso 1 1 calc R U . . .
H62B H 0.705544 0.362759 0.829978 0.058 Uiso 1 1 calc R U . . .
H62C H 0.782694 0.430527 0.903374 0.058 Uiso 1 1 calc R U . . .
C63 C 1.4988(5) 1.2518(6) 0.6832(5) 0.136(4) Uani 1 1 d D U . . .
H63A H 1.504325 1.193637 0.700237 0.204 Uiso 1 1 calc R U . . .
H63B H 1.556032 1.325456 0.712356 0.204 Uiso 1 1 calc R U . . .
H63C H 1.517000 1.243271 0.638027 0.204 Uiso 1 1 calc R U . . .
C64 C 1.3715(2) 1.2409(3) 0.6814(2) 0.091(2) Uani 1 1 d DG U . . .
C65 C 1.2841(3) 1.1524(3) 0.63103(18) 0.0866(18) Uani 1 1 d DG U . . .
H65 H 1.304280 1.101959 0.601225 0.104 Uiso 1 1 calc R U . . .
C66 C 1.1670(3) 1.1378(3) 0.62426(16) 0.0776(15) Uani 1 1 d DG U . . .
H66 H 1.107229 1.077264 0.589832 0.093 Uiso 1 1 calc R U . . .
C67 C 1.1374(2) 1.2116(3) 0.66786(18) 0.0691(13) Uani 1 1 d DG U . . .
H67 H 1.057417 1.201566 0.663237 0.083 Uiso 1 1 calc R U . . .
C68 C 1.2249(3) 1.3001(3) 0.71824(17) 0.0709(15) Uani 1 1 d DG U . . .
H68 H 1.204655 1.350564 0.748036 0.085 Uiso 1 1 calc R U . . .
C69 C 1.3419(3) 1.3148(2) 0.72500(19) 0.0718(15) Uani 1 1 d DG U . . .
H69 H 1.401707 1.375261 0.759431 0.086 Uiso 1 1 calc R U . . .

loop_
_atom_site_aniso_label
_atom_site_aniso_U_11
_atom_site_aniso_U_22
_atom_site_aniso_U_33
_atom_site_aniso_U_23
_atom_site_aniso_U_13
_atom_site_aniso_U_12
Zn1 0.01462(16) 0.01916(16) 0.02240(17) 0.00807(12) 0.00266(12) 0.00837(13)
Zn2 0.01463(16) 0.01879(16) 0.01700(16) 0.00596(12) 0.00306(11) 0.00826(12)
P1 0.0260(4) 0.0174(3) 0.0320(4) 0.0082(3) 0.0011(3) 0.0107(3)
P2 0.0232(4) 0.0267(4) 0.0157(3) 0.0066(3) 0.0052(3) 0.0152(3)
N1 0.0166(11) 0.0192(11) 0.0306(13) 0.0103(10) 0.0030(10) 0.0089(10)
N2 0.0194(12) 0.0195(11) 0.0227(12) 0.0084(9) 0.0013(9) 0.0087(10)
N3 0.0177(11) 0.0204(11) 0.0149(11) 0.0058(9) 0.0022(9) 0.0100(9)
N4 0.0177(11) 0.0207(11) 0.0149(11) 0.0062(9) 0.0045(9) 0.0101(9)
C1 0.0207(16) 0.0335(18) 0.069(3) 0.0213(17) 0.0134(16) 0.0156(14)
C2 0.0165(13) 0.0214(14) 0.0341(16) 0.0094(12) 0.0030(12) 0.0096(11)
C3 0.0157(13) 0.0243(14) 0.0303(16) 0.0117(12) 0.0040(11) 0.0064(11)
C4 0.0193(13) 0.0201(13) 0.0208(13) 0.0077(11) -0.0003(11) 0.0053(11)
C5 0.0286(16) 0.0201(14) 0.0327(16) 0.0127(12) 0.0068(13) 0.0075(12)
C6 0.0303(16) 0.0214(14) 0.0249(15) 0.0079(11) 0.0027(12) 0.0153(12)
C7 0.0226(14) 0.0199(13) 0.0238(14) 0.0062(11) 0.0017(11) 0.0097(12)
C8 0.0303(16) 0.0268(15) 0.0329(17) 0.0143(13) 0.0030(13) 0.0133(13)
C9 0.048(2) 0.047(2) 0.0307(18) 0.0146(15) 0.0051(15) 0.0293(18)
C10 0.058(3) 0.059(3) 0.0303(19) 0.0131(17) 0.0031(17) 0.032(2)
C11 0.044(2) 0.059(2) 0.039(2) 0.0272(19) -0.0013(17) 0.021(2)
C12 0.077(3) 0.062(3) 0.052(3) 0.024(2) -0.007(2) 0.045(3)
C13 0.075(3) 0.046(2) 0.046(2) 0.0118(18) -0.007(2) 0.041(2)
C14 0.0269(15) 0.0226(14) 0.0274(15) 0.0056(12) -0.0013(12) 0.0147(12)
C15 0.0390(19) 0.0248(16) 0.0354(18) 0.0029(13) 0.0028(14) 0.0190(15)
C16 0.047(2) 0.0371(19) 0.0372(19) 0.0037(15) 0.0064(16) 0.0289(17)
C17 0.0322(18) 0.046(2) 0.0326(18) 0.0107(15) 0.0064(14) 0.0229(16)
C18 0.0275(16) 0.0267(16) 0.045(2) 0.0120(14) 0.0046(14) 0.0137(14)
C19 0.0278(16) 0.0208(14) 0.0383(18) 0.0062(13) 0.0042(13) 0.0137(13)
C20 0.0173(13) 0.0192(13) 0.0320(15) 0.0109(11) 0.0024(11) 0.0106(11)
C21 0.0194(14) 0.0213(14) 0.0297(15) 0.0078(12) 0.0004(11) 0.0100(12)
C22 0.0263(16) 0.0280(16) 0.0332(17) 0.0135(13) -0.0004(13) 0.0129(13)
C23 0.0285(16) 0.0216(14) 0.0396(18) 0.0112(13) 0.0005(13) 0.0126(13)
C24 0.0285(16) 0.0209(14) 0.0346(17) 0.0063(12) 0.0028(13) 0.0126(13)
C25 0.0209(14) 0.0231(14) 0.0308(16) 0.0096(12) 0.0032(12) 0.0104(12)
C26 0.0280(16) 0.0232(15) 0.0315(16) 0.0068(12) -0.0016(13) 0.0113(13)
C27 0.075(3) 0.034(2) 0.063(3) -0.001(2) 0.035(3) 0.011(2)
C28 0.052(3) 0.049(3) 0.073(3) -0.017(2) -0.032(2) 0.024(2)
C29 0.0309(17) 0.0242(15) 0.0300(16) 0.0098(12) 0.0019(13) 0.0088(13)
C30 0.0321(18) 0.048(2) 0.0354(18) 0.0147(16) 0.0017(14) 0.0232(17)
C31 0.038(2) 0.074(3) 0.036(2) 0.0125(19) 0.0117(17) 0.027(2)
C32 0.0241(15) 0.0400(18) 0.0235(15) 0.0152(13) 0.0099(12) 0.0158(14)
C33 0.0179(13) 0.0188(13) 0.0169(13) 0.0063(10) 0.0059(10) 0.0086(11)
C34 0.0145(12) 0.0238(14) 0.0208(13) 0.0067(11) 0.0038(10) 0.0103(11)
C35 0.0173(13) 0.0208(13) 0.0194(13) 0.0045(10) 0.0017(10) 0.0106(11)
C36 0.0215(15) 0.0448(19) 0.0176(14) 0.0071(13) 0.0005(11) 0.0152(14)
C37 0.0239(14) 0.0226(14) 0.0175(13) 0.0075(11) 0.0061(11) 0.0129(12)
C38 0.0301(16) 0.0262(15) 0.0175(13) 0.0074(11) 0.0079(11) 0.0165(13)
C39 0.0254(15) 0.0274(15) 0.0227(14) 0.0068(11) 0.0071(11) 0.0177(13)
C40 0.0268(16) 0.0394(18) 0.0227(15) 0.0059(13) 0.0047(12) 0.0198(14)
C41 0.0252(16) 0.0416(19) 0.0368(19) -0.0018(15) 0.0006(14) 0.0189(15)
C42 0.0254(17) 0.037(2) 0.062(3) 0.0117(18) 0.0079(17) 0.0116(15)
C43 0.035(2) 0.047(2) 0.060(3) 0.031(2) 0.0157(18) 0.0141(18)
C44 0.0304(17) 0.0395(19) 0.0343(18) 0.0179(15) 0.0062(14) 0.0141(15)
C45 0.0289(15) 0.0289(15) 0.0154(13) 0.0068(11) 0.0047(11) 0.0176(13)
C46 0.0297(16) 0.0331(17) 0.0262(16) 0.0046(13) 0.0079(13) 0.0177(14)
C47 0.043(2) 0.042(2) 0.044(2) 0.0084(16) 0.0153(17) 0.0293(18)
C48 0.054(2) 0.0348(19) 0.049(2) 0.0079(16) 0.0136(18) 0.0303(18)
C49 0.040(2) 0.0271(16) 0.043(2) 0.0108(14) 0.0084(16) 0.0149(15)
C50 0.0309(17) 0.0316(16) 0.0277(16) 0.0094(13) 0.0065(13) 0.0172(14)
C51 0.0194(13) 0.0266(14) 0.0156(13) 0.0099(11) 0.0048(10) 0.0108(12)
C52 0.0222(14) 0.0300(15) 0.0208(14) 0.0112(12) 0.0073(11) 0.0144(12)
C53 0.0288(16) 0.0433(18) 0.0247(15) 0.0186(14) 0.0073(12) 0.0221(15)
C54 0.0287(17) 0.052(2) 0.0201(15) 0.0141(14) 0.0022(12) 0.0183(16)
C55 0.0325(17) 0.0389(18) 0.0191(15) 0.0047(13) -0.0006(13) 0.0136(15)
C56 0.0281(16) 0.0271(15) 0.0200(14) 0.0069(12) 0.0026(12) 0.0100(13)
C57 0.055(2) 0.0256(16) 0.0230(16) 0.0029(13) -0.0009(15) 0.0153(16)
C58 0.064(3) 0.042(2) 0.059(3) 0.0186(19) 0.014(2) 0.032(2)
C59 0.085(4) 0.032(2) 0.074(3) 0.021(2) 0.039(3) 0.019(2)
C60 0.0313(16) 0.0274(15) 0.0246(15) 0.0120(12) 0.0074(12) 0.0177(13)
C61 0.0369(19) 0.0298(17) 0.042(2) 0.0141(15) 0.0152(15) 0.0165(15)
C62 0.039(2) 0.0390(19) 0.044(2) 0.0126(16) 0.0198(16) 0.0209(17)
C63 0.035(3) 0.099(5) 0.244(11) 0.024(6) 0.023(4) 0.017(3)
C64 0.044(3) 0.047(3) 0.173(6) 0.031(3) 0.014(3) 0.015(2)
C65 0.100(4) 0.132(5) 0.056(3) 0.026(3) 0.016(3) 0.077(4)
C66 0.086(4) 0.092(4) 0.066(3) 0.023(3) 0.010(3) 0.051(3)
C67 0.077(3) 0.077(3) 0.076(3) 0.039(3) 0.027(3) 0.045(3)
C68 0.057(3) 0.046(3) 0.115(4) 0.022(3) 0.011(3) 0.029(2)
C69 0.050(3) 0.048(3) 0.115(4) 0.030(3) -0.001(3) 0.018(2)

loop_
_atom_type_symbol
_atom_type_description
_atom_type_scat_dispersion_real
_atom_type_scat_dispersion_imag
_atom_type_scat_source
C C 0.0033 0.0016 'International Tables Vol C Tables 4.2.6.8 and 6.1.1.4'
H H 0.0000 0.0000 'International Tables Vol C Tables 4.2.6.8 and 6.1.1.4'
N N 0.0061 0.0033 'International Tables Vol C Tables 4.2.6.8 and 6.1.1.4'
P P 0.1023 0.0942 'International Tables Vol C Tables 4.2.6.8 and 6.1.1.4'
Zn Zn 0.2839 1.4301 'International Tables Vol C Tables 4.2.6.8 and 6.1.1.4'

loop_
_geom_angle_atom_site_label_1
_geom_angle_atom_site_label_2
_geom_angle_atom_site_label_3
_geom_angle
_geom_angle_site_symmetry_1
_geom_angle_site_symmetry_3
_geom_angle_publ_flag
N1 Zn1 Zn2 139.02(7) . . ?
N1 Zn1 N2 95.00(10) . . ?
N2 Zn1 Zn2 125.70(7) . . ?
N3 Zn2 Zn1 134.88(7) . . ?
N3 Zn2 N4 95.00(9) . . ?
N4 Zn2 Zn1 129.99(7) . . ?
C8 P1 C7 101.66(14) . . ?
C14 P1 C7 103.31(14) . . ?
C14 P1 C8 99.87(15) . . ?
C39 P2 C38 103.60(14) . . ?
C39 P2 C45 101.66(14) . . ?
C45 P2 C38 99.88(13) . . ?
C2 N1 Zn1 122.42(19) . . ?
C2 N1 C20 116.5(2) . . ?
C20 N1 Zn1 120.97(18) . . ?
C4 N2 Zn1 124.0(2) . . ?
C4 N2 C6 119.3(2) . . ?
C6 N2 Zn1 116.40(19) . . ?
C33 N3 Zn2 123.64(18) . . ?
C33 N3 C51 118.6(2) . . ?
C51 N3 Zn2 117.79(17) . . ?
C35 N4 Zn2 123.78(18) . . ?
C35 N4 C37 118.7(2) . . ?
C37 N4 Zn2 117.45(18) . . ?
H1A C1 H1B 109.5 . . ?
H1A C1 H1C 109.5 . . ?
H1B C1 H1C 109.5 . . ?
C2 C1 H1A 109.5 . . ?
C2 C1 H1B 109.5 . . ?
C2 C1 H1C 109.5 . . ?
N1 C2 C1 119.1(3) . . ?
N1 C2 C3 124.8(3) . . ?
C3 C2 C1 116.1(3) . . ?
C2 C3 H3 115.2 . . ?
C2 C3 C4 129.6(3) . . ?
C4 C3 H3 115.2 . . ?
N2 C4 C3 123.0(3) . . ?
N2 C4 C5 121.9(3) . . ?
C3 C4 C5 115.0(3) . . ?
C4 C5 H5A 109.5 . . ?
C4 C5 H5B 109.5 . . ?
C4 C5 H5C 109.5 . . ?
H5A C5 H5B 109.5 . . ?
H5A C5 H5C 109.5 . . ?
H5B C5 H5C 109.5 . . ?
N2 C6 H6A 109.4 . . ?
N2 C6 H6B 109.4 . . ?
N2 C6 C7 111.0(2) . . ?
H6A C6 H6B 108.0 . . ?
C7 C6 H6A 109.4 . . ?
C7 C6 H6B 109.4 . . ?
P1 C7 H7A 109.3 . . ?
P1 C7 H7B 109.3 . . ?
C6 C7 P1 111.6(2) . . ?
C6 C7 H7A 109.3 . . ?
C6 C7 H7B 109.3 . . ?
H7A C7 H7B 108.0 . . ?
C9 C8 P1 125.0(3) . . ?
C9 C8 C13 118.2(3) . . ?
C13 C8 P1 116.7(3) . . ?
C8 C9 H9 119.6 . . ?
C8 C9 C10 120.8(3) . . ?
C10 C9 H9 119.6 . . ?
C9 C10 H10 120.0 . . ?
C11 C10 C9 120.0(4) . . ?
C11 C10 H10 120.0 . . ?
C10 C11 H11 120.1 . . ?
C12 C11 C10 119.7(4) . . ?
C12 C11 H11 120.1 . . ?
C11 C12 H12 119.8 . . ?
C11 C12 C13 120.3(4) . . ?
C13 C12 H12 119.8 . . ?
C8 C13 C12 121.0(4) . . ?
C8 C13 H13 119.5 . . ?
C12 C13 H13 119.5 . . ?
C15 C14 P1 117.6(2) . . ?
C15 C14 C19 118.6(3) . . ?
C19 C14 P1 123.9(2) . . ?
C14 C15 H15 119.8 . . ?
C16 C15 C14 120.5(3) . . ?
C16 C15 H15 119.8 . . ?
C15 C16 H16 119.7 . . ?
C17 C16 C15 120.6(3) . . ?
C17 C16 H16 119.7 . . ?
C16 C17 H17 120.2 . . ?
C16 C17 C18 119.6(3) . . ?
C18 C17 H17 120.2 . . ?
C17 C18 H18 120.1 . . ?
C19 C18 C17 119.7(3) . . ?
C19 C18 H18 120.1 . . ?
C14 C19 H19 119.5 . . ?
C18 C19 C14 121.0(3) . . ?
C18 C19 H19 119.5 . . ?
C21 C20 N1 118.6(3) . . ?
C21 C20 C25 120.7(3) . . ?
C25 C20 N1 120.7(3) . . ?
C20 C21 C26 122.0(3) . . ?
C22 C21 C20 118.7(3) . . ?
C22 C21 C26 119.3(3) . . ?
C21 C22 H22 119.4 . . ?
C23 C22 C21 121.2(3) . . ?
C23 C22 H22 119.4 . . ?
C22 C23 H23 120.1 . . ?
C22 C23 C24 119.8(3) . . ?
C24 C23 H23 120.1 . . ?
C23 C24 H24 119.3 . . ?
C23 C24 C25 121.3(3) . . ?
C25 C24 H24 119.3 . . ?
C20 C25 C29 122.2(3) . . ?
C24 C25 C20 118.3(3) . . ?
C24 C25 C29 119.5(3) . . ?
C21 C26 H26 107.6 . . ?
C27 C26 C21 110.4(3) . . ?
C27 C26 H26 107.6 . . ?
C28 C26 C21 111.8(3) . . ?
C28 C26 H26 107.6 . . ?
C28 C26 C27 111.5(4) . . ?
C26 C27 H27A 109.5 . . ?
C26 C27 H27B 109.5 . . ?
C26 C27 H27C 109.5 . . ?
H27A C27 H27B 109.5 . . ?
H27A C27 H27C 109.5 . . ?
H27B C27 H27C 109.5 . . ?
C26 C28 H28A 109.5 . . ?
C26 C28 H28B 109.5 . . ?
C26 C28 H28C 109.5 . . ?
H28A C28 H28B 109.5 . . ?
H28A C28 H28C 109.5 . . ?
H28B C28 H28C 109.5 . . ?
C25 C29 H29 108.5 . . ?
C25 C29 C30 110.1(3) . . ?
C25 C29 C31 112.6(3) . . ?
C30 C29 H29 108.5 . . ?
C30 C29 C31 108.6(3) . . ?
C31 C29 H29 108.5 . . ?
C29 C30 H30A 109.5 . . ?
C29 C30 H30B 109.5 . . ?
C29 C30 H30C 109.5 . . ?
H30A C30 H30B 109.5 . . ?
H30A C30 H30C 109.5 . . ?
H30B C30 H30C 109.5 . . ?
C29 C31 H31A 109.5 . . ?
C29 C31 H31B 109.5 . . ?
C29 C31 H31C 109.5 . . ?
H31A C31 H31B 109.5 . . ?
H31A C31 H31C 109.5 . . ?
H31B C31 H31C 109.5 . . ?
H32A C32 H32B 109.5 . . ?
H32A C32 H32C 109.5 . . ?
H32B C32 H32C 109.5 . . ?
C33 C32 H32A 109.5 . . ?
C33 C32 H32B 109.5 . . ?
C33 C32 H32C 109.5 . . ?
N3 C33 C32 119.5(2) . . ?
N3 C33 C34 124.2(2) . . ?
C34 C33 C32 116.3(2) . . ?
C33 C34 H34 115.2 . . ?
C33 C34 C35 129.7(3) . . ?
C35 C34 H34 115.2 . . ?
N4 C35 C34 123.6(3) . . ?
N4 C35 C36 120.8(3) . . ?
C34 C35 C36 115.6(2) . . ?
C35 C36 H36A 109.5 . . ?
C35 C36 H36B 109.5 . . ?
C35 C36 H36C 109.5 . . ?
H36A C36 H36B 109.5 . . ?
H36A C36 H36C 109.5 . . ?
H36B C36 H36C 109.5 . . ?
N4 C37 H37A 109.2 . . ?
N4 C37 H37B 109.2 . . ?
N4 C37 C38 112.0(2) . . ?
H37A C37 H37B 107.9 . . ?
C38 C37 H37A 109.2 . . ?
C38 C37 H37B 109.2 . . ?
P2 C38 H38A 109.0 . . ?
P2 C38 H38B 109.0 . . ?
C37 C38 P2 112.9(2) . . ?
C37 C38 H38A 109.0 . . ?
C37 C38 H38B 109.0 . . ?
H38A C38 H38B 107.8 . . ?
C40 C39 P2 124.8(2) . . ?
C44 C39 P2 116.9(2) . . ?
C44 C39 C40 118.3(3) . . ?
C39 C40 H40 119.7 . . ?
C41 C40 C39 120.6(3) . . ?
C41 C40 H40 119.7 . . ?
C40 C41 H41 119.9 . . ?
C42 C41 C40 120.3(3) . . ?
C42 C41 H41 119.9 . . ?
C41 C42 H42 120.0 . . ?
C43 C42 C41 120.0(3) . . ?
C43 C42 H42 120.0 . . ?
C42 C43 H43 120.0 . . ?
C42 C43 C44 120.1(4) . . ?
C44 C43 H43 120.0 . . ?
C39 C44 H44 119.6 . . ?
C43 C44 C39 120.7(3) . . ?
C43 C44 H44 119.6 . . ?
C46 C45 P2 122.8(2) . . ?
C50 C45 P2 118.4(2) . . ?
C50 C45 C46 118.5(3) . . ?
C45 C46 H46 119.8 . . ?
C47 C46 C45 120.5(3) . . ?
C47 C46 H46 119.8 . . ?
C46 C47 H47 119.8 . . ?
C48 C47 C46 120.3(3) . . ?
C48 C47 H47 119.8 . . ?
C47 C48 H48 120.0 . . ?
C47 C48 C49 120.1(3) . . ?
C49 C48 H48 120.0 . . ?
C48 C49 H49 120.3 . . ?
C50 C49 C48 119.3(3) . . ?
C50 C49 H49 120.3 . . ?
C45 C50 H50 119.4 . . ?
C49 C50 C45 121.3(3) . . ?
C49 C50 H50 119.4 . . ?
C52 C51 N3 119.4(3) . . ?
C56 C51 N3 119.7(3) . . ?
C56 C51 C52 120.8(3) . . ?
C51 C52 C60 121.5(3) . . ?
C53 C52 C51 118.3(3) . . ?
C53 C52 C60 120.2(3) . . ?
C52 C53 H53 119.3 . . ?
C54 C53 C52 121.4(3) . . ?
C54 C53 H53 119.3 . . ?
C53 C54 H54 120.2 . . ?
C55 C54 C53 119.6(3) . . ?
C55 C54 H54 120.2 . . ?
C54 C55 H55 119.3 . . ?
C54 C55 C56 121.3(3) . . ?
C56 C55 H55 119.3 . . ?
C51 C56 C57 121.7(3) . . ?
C55 C56 C51 118.5(3) . . ?
C55 C56 C57 119.8(3) . . ?
C56 C57 H57 107.7 . . ?
C56 C57 C58 112.3(3) . . ?
C56 C57 C59 111.2(4) . . ?
C58 C57 H57 107.7 . . ?
C59 C57 H57 107.7 . . ?
C59 C57 C58 110.2(3) . . ?
C57 C58 H58A 109.5 . . ?
C57 C58 H58B 109.5 . . ?
C57 C58 H58C 109.5 . . ?
H58A C58 H58B 109.5 . . ?
H58A C58 H58C 109.5 . . ?
H58B C58 H58C 109.5 . . ?
C57 C59 H59A 109.5 . . ?
C57 C59 H59B 109.5 . . ?
C57 C59 H59C 109.5 . . ?
H59A C59 H59B 109.5 . . ?
H59A C59 H59C 109.5 . . ?
H59B C59 H59C 109.5 . . ?
C52 C60 H60 107.8 . . ?
C52 C60 C61 112.4(3) . . ?
C52 C60 C62 110.5(3) . . ?
C61 C60 H60 107.8 . . ?
C61 C60 C62 110.5(3) . . ?
C62 C60 H60 107.8 . . ?
C60 C61 H61A 109.5 . . ?
C60 C61 H61B 109.5 . . ?
C60 C61 H61C 109.5 . . ?
H61A C61 H61B 109.5 . . ?
H61A C61 H61C 109.5 . . ?
H61B C61 H61C 109.5 . . ?
C60 C62 H62A 109.5 . . ?
C60 C62 H62B 109.5 . . ?
C60 C62 H62C 109.5 . . ?
H62A C62 H62B 109.5 . . ?
H62A C62 H62C 109.5 . . ?
H62B C62 H62C 109.5 . . ?
H63A C63 H63B 109.5 . . ?
H63A C63 H63C 109.5 . . ?
H63B C63 H63C 109.5 . . ?
C64 C63 H63A 109.5 . . ?
C64 C63 H63B 109.5 . . ?
C64 C63 H63C 109.5 . . ?
C65 C64 C63 115.9(4) . . ?
C65 C64 C69 120.0 . . ?
C69 C64 C63 124.1(4) . . ?
C64 C65 H65 120.0 . . ?
C66 C65 C64 120.0 . . ?
C66 C65 H65 120.0 . . ?
C65 C66 H66 120.0 . . ?
C65 C66 C67 120.0 . . ?
C67 C66 H66 120.0 . . ?
C66 C67 H67 120.0 . . ?
C68 C67 C66 120.0 . . ?
C68 C67 H67 120.0 . . ?
C67 C68 H68 120.0 . . ?
C69 C68 C67 120.0 . . ?
C69 C68 H68 120.0 . . ?
C64 C69 H69 120.0 . . ?
C68 C69 C64 120.0 . . ?
C68 C69 H69 120.0 . . ?

loop_
_geom_bond_atom_site_label_1
_geom_bond_atom_site_label_2
_geom_bond_distance
_geom_bond_site_symmetry_2
_geom_bond_publ_flag
Zn1 Zn2 2.3705(4) . ?
Zn1 N1 1.987(2) . ?
Zn1 N2 2.007(2) . ?
Zn2 N3 1.986(2) . ?
Zn2 N4 2.000(2) . ?
P1 C7 1.840(3) . ?
P1 C8 1.838(3) . ?
P1 C14 1.836(3) . ?
P2 C38 1.850(3) . ?
P2 C39 1.830(3) . ?
P2 C45 1.839(3) . ?
N1 C2 1.335(4) . ?
N1 C20 1.442(3) . ?
N2 C4 1.322(4) . ?
N2 C6 1.471(4) . ?
N3 C33 1.330(4) . ?
N3 C51 1.436(3) . ?
N4 C35 1.326(4) . ?
N4 C37 1.469(3) . ?
C1 H1A 0.9800 . ?
C1 H1B 0.9800 . ?
C1 H1C 0.9800 . ?
C1 C2 1.506(4) . ?
C2 C3 1.400(4) . ?
C3 H3 0.9500 . ?
C3 C4 1.407(4) . ?
C4 C5 1.509(4) . ?
C5 H5A 0.9800 . ?
C5 H5B 0.9800 . ?
C5 H5C 0.9800 . ?
C6 H6A 0.9900 . ?
C6 H6B 0.9900 . ?
C6 C7 1.527(4) . ?
C7 H7A 0.9900 . ?
C7 H7B 0.9900 . ?
C8 C9 1.380(5) . ?
C8 C13 1.387(5) . ?
C9 H9 0.9500 . ?
C9 C10 1.391(5) . ?
C10 H10 0.9500 . ?
C10 C11 1.386(6) . ?
C11 H11 0.9500 . ?
C11 C12 1.358(6) . ?
C12 H12 0.9500 . ?
C12 C13 1.390(6) . ?
C13 H13 0.9500 . ?
C14 C15 1.391(4) . ?
C14 C19 1.395(4) . ?
C15 H15 0.9500 . ?
C15 C16 1.390(5) . ?
C16 H16 0.9500 . ?
C16 C17 1.380(5) . ?
C17 H17 0.9500 . ?
C17 C18 1.392(5) . ?
C18 H18 0.9500 . ?
C18 C19 1.389(5) . ?
C19 H19 0.9500 . ?
C20 C21 1.404(4) . ?
C20 C25 1.413(4) . ?
C21 C22 1.397(4) . ?
C21 C26 1.519(4) . ?
C22 H22 0.9500 . ?
C22 C23 1.382(5) . ?
C23 H23 0.9500 . ?
C23 C24 1.383(5) . ?
C24 H24 0.9500 . ?
C24 C25 1.396(4) . ?
C25 C29 1.513(4) . ?
C26 H26 1.0000 . ?
C26 C27 1.518(5) . ?
C26 C28 1.518(5) . ?
C27 H27A 0.9800 . ?
C27 H27B 0.9800 . ?
C27 H27C 0.9800 . ?
C28 H28A 0.9800 . ?
C28 H28B 0.9800 . ?
C28 H28C 0.9800 . ?
C29 H29 1.0000 . ?
C29 C30 1.519(5) . ?
C29 C31 1.547(5) . ?
C30 H30A 0.9800 . ?
C30 H30B 0.9800 . ?
C30 H30C 0.9800 . ?
C31 H31A 0.9800 . ?
C31 H31B 0.9800 . ?
C31 H31C 0.9800 . ?
C32 H32A 0.9800 . ?
C32 H32B 0.9800 . ?
C32 H32C 0.9800 . ?
C32 C33 1.511(4) . ?
C33 C34 1.394(4) . ?
C34 H34 0.9500 . ?
C34 C35 1.404(4) . ?
C35 C36 1.517(4) . ?
C36 H36A 0.9800 . ?
C36 H36B 0.9800 . ?
C36 H36C 0.9800 . ?
C37 H37A 0.9900 . ?
C37 H37B 0.9900 . ?
C37 C38 1.527(4) . ?
C38 H38A 0.9900 . ?
C38 H38B 0.9900 . ?
C39 C40 1.400(4) . ?
C39 C44 1.396(4) . ?
C40 H40 0.9500 . ?
C40 C41 1.386(5) . ?
C41 H41 0.9500 . ?
C41 C42 1.381(6) . ?
C42 H42 0.9500 . ?
C42 C43 1.380(6) . ?
C43 H43 0.9500 . ?
C43 C44 1.390(5) . ?
C44 H44 0.9500 . ?
C45 C46 1.395(4) . ?
C45 C50 1.389(5) . ?
C46 H46 0.9500 . ?
C46 C47 1.386(5) . ?
C47 H47 0.9500 . ?
C47 C48 1.378(6) . ?
C48 H48 0.9500 . ?
C48 C49 1.391(5) . ?
C49 H49 0.9500 . ?
C49 C50 1.386(5) . ?
C50 H50 0.9500 . ?
C51 C52 1.408(4) . ?
C51 C56 1.403(4) . ?
C52 C53 1.390(4) . ?
C52 C60 1.516(4) . ?
C53 H53 0.9500 . ?
C53 C54 1.387(5) . ?
C54 H54 0.9500 . ?
C54 C55 1.377(5) . ?
C55 H55 0.9500 . ?
C55 C56 1.394(4) . ?
C56 C57 1.523(5) . ?
C57 H57 1.0000 . ?
C57 C58 1.526(6) . ?
C57 C59 1.524(6) . ?
C58 H58A 0.9800 . ?
C58 H58B 0.9800 . ?
C58 H58C 0.9800 . ?
C59 H59A 0.9800 . ?
C59 H59B 0.9800 . ?
C59 H59C 0.9800 . ?
C60 H60 1.0000 . ?
C60 C61 1.529(4) . ?
C60 C62 1.533(4) . ?
C61 H61A 0.9800 . ?
C61 H61B 0.9800 . ?
C61 H61C 0.9800 . ?
C62 H62A 0.9800 . ?
C62 H62B 0.9800 . ?
C62 H62C 0.9800 . ?
C63 H63A 0.9800 . ?
C63 H63B 0.9800 . ?
C63 H63C 0.9800 . ?
C63 C64 1.538(6) . ?
C64 C65 1.3900 . ?
C64 C69 1.3900 . ?
C65 H65 0.9500 . ?
C65 C66 1.3900 . ?
C66 H66 0.9500 . ?
C66 C67 1.3900 . ?
C67 H67 0.9500 . ?
C67 C68 1.3900 . ?
C68 H68 0.9500 . ?
C68 C69 1.3900 . ?
C69 H69 0.9500 . ?

loop_
_geom_torsion_atom_site_label_1
_geom_torsion_atom_site_label_2
_geom_torsion_atom_site_label_3
_geom_torsion_atom_site_label_4
_geom_torsion
_geom_torsion_site_symmetry_1
_geom_torsion_site_symmetry_2
_geom_torsion_site_symmetry_3
_geom_torsion_site_symmetry_4
_geom_torsion_publ_flag
Zn1 N1 C2 C1 -172.8(2) . . . . ?
Zn1 N1 C2 C3 7.3(4) . . . . ?
Zn1 N1 C20 C21 -90.0(3) . . . . ?
Zn1 N1 C20 C25 90.4(3) . . . . ?
Zn1 N2 C4 C3 -3.7(4) . . . . ?
Zn1 N2 C4 C5 175.4(2) . . . . ?
Zn1 N2 C6 C7 -86.8(3) . . . . ?
Zn2 N3 C33 C32 -179.8(2) . . . . ?
Zn2 N3 C33 C34 1.1(4) . . . . ?
Zn2 N3 C51 C52 -90.1(3) . . . . ?
Zn2 N3 C51 C56 87.0(3) . . . . ?
Zn2 N4 C35 C34 3.5(4) . . . . ?
Zn2 N4 C35 C36 -177.6(2) . . . . ?
Zn2 N4 C37 C38 87.4(3) . . . . ?
P1 C8 C9 C10 -177.1(3) . . . . ?
P1 C8 C13 C12 177.0(4) . . . . ?
P1 C14 C15 C16 178.0(3) . . . . ?
P1 C14 C19 C18 -179.3(3) . . . . ?
P2 C39 C40 C41 179.3(2) . . . . ?
P2 C39 C44 C43 -178.3(3) . . . . ?
P2 C45 C46 C47 -173.9(3) . . . . ?
P2 C45 C50 C49 173.7(3) . . . . ?
N1 C2 C3 C4 2.7(5) . . . . ?
N1 C20 C21 C22 -178.3(3) . . . . ?
N1 C20 C21 C26 2.1(4) . . . . ?
N1 C20 C25 C24 177.9(3) . . . . ?
N1 C20 C25 C29 -3.5(4) . . . . ?
N2 C6 C7 P1 -173.2(2) . . . . ?
N3 C33 C34 C35 0.1(5) . . . . ?
N3 C51 C52 C53 177.1(3) . . . . ?
N3 C51 C52 C60 -2.0(4) . . . . ?
N3 C51 C56 C55 -176.0(3) . . . . ?
N3 C51 C56 C57 4.4(5) . . . . ?
N4 C37 C38 P2 176.44(19) . . . . ?
C1 C2 C3 C4 -177.2(3) . . . . ?
C2 N1 C20 C21 86.3(3) . . . . ?
C2 N1 C20 C25 -93.3(3) . . . . ?
C2 C3 C4 N2 -4.7(5) . . . . ?
C2 C3 C4 C5 176.2(3) . . . . ?
C4 N2 C6 C7 87.1(3) . . . . ?
C6 N2 C4 C3 -177.1(3) . . . . ?
C6 N2 C4 C5 2.0(4) . . . . ?
C7 P1 C8 C9 -6.7(4) . . . . ?
C7 P1 C8 C13 176.4(3) . . . . ?
C7 P1 C14 C15 151.9(3) . . . . ?
C7 P1 C14 C19 -29.0(3) . . . . ?
C8 P1 C7 C6 -174.3(2) . . . . ?
C8 P1 C14 C15 -103.5(3) . . . . ?
C8 P1 C14 C19 75.6(3) . . . . ?
C8 C9 C10 C11 0.4(6) . . . . ?
C9 C8 C13 C12 -0.1(7) . . . . ?
C9 C10 C11 C12 -0.2(7) . . . . ?
C10 C11 C12 C13 -0.1(8) . . . . ?
C11 C12 C13 C8 0.3(8) . . . . ?
C13 C8 C9 C10 -0.3(6) . . . . ?
C14 P1 C7 C6 -71.1(2) . . . . ?
C14 P1 C8 C9 -112.6(3) . . . . ?
C14 P1 C8 C13 70.5(3) . . . . ?
C14 C15 C16 C17 1.5(5) . . . . ?
C15 C14 C19 C18 -0.2(5) . . . . ?
C15 C16 C17 C18 -0.4(5) . . . . ?
C16 C17 C18 C19 -0.9(5) . . . . ?
C17 C18 C19 C14 1.2(5) . . . . ?
C19 C14 C15 C16 -1.2(5) . . . . ?
C20 N1 C2 C1 10.9(4) . . . . ?
C20 N1 C2 C3 -168.9(3) . . . . ?
C20 C21 C22 C23 0.0(5) . . . . ?
C20 C21 C26 C27 114.6(4) . . . . ?
C20 C21 C26 C28 -120.7(4) . . . . ?
C20 C25 C29 C30 -109.5(3) . . . . ?
C20 C25 C29 C31 129.1(3) . . . . ?
C21 C20 C25 C24 -1.6(4) . . . . ?
C21 C20 C25 C29 176.9(3) . . . . ?
C21 C22 C23 C24 -0.8(5) . . . . ?
C22 C21 C26 C27 -65.1(4) . . . . ?
C22 C21 C26 C28 59.7(5) . . . . ?
C22 C23 C24 C25 0.5(5) . . . . ?
C23 C24 C25 C20 0.7(5) . . . . ?
C23 C24 C25 C29 -177.8(3) . . . . ?
C24 C25 C29 C30 69.0(4) . . . . ?
C24 C25 C29 C31 -52.3(4) . . . . ?
C25 C20 C21 C22 1.3(4) . . . . ?
C25 C20 C21 C26 -178.4(3) . . . . ?
C26 C21 C22 C23 179.6(3) . . . . ?
C32 C33 C34 C35 -179.0(3) . . . . ?
C33 N3 C51 C52 89.0(3) . . . . ?
C33 N3 C51 C56 -93.9(3) . . . . ?
C33 C34 C35 N4 -2.7(5) . . . . ?
C33 C34 C35 C36 178.4(3) . . . . ?
C35 N4 C37 C38 -90.6(3) . . . . ?
C37 N4 C35 C34 -178.7(3) . . . . ?
C37 N4 C35 C36 0.2(4) . . . . ?
C38 P2 C39 C40 20.6(3) . . . . ?
C38 P2 C39 C44 -160.4(2) . . . . ?
C38 P2 C45 C46 -121.3(3) . . . . ?
C38 P2 C45 C50 65.0(3) . . . . ?
C39 P2 C38 C37 67.4(2) . . . . ?
C39 P2 C45 C46 -15.0(3) . . . . ?
C39 P2 C45 C50 171.3(2) . . . . ?
C39 C40 C41 C42 -1.0(5) . . . . ?
C40 C39 C44 C43 0.7(5) . . . . ?
C40 C41 C42 C43 0.6(6) . . . . ?
C41 C42 C43 C44 0.5(6) . . . . ?
C42 C43 C44 C39 -1.2(6) . . . . ?
C44 C39 C40 C41 0.4(5) . . . . ?
C45 P2 C38 C37 172.1(2) . . . . ?
C45 P2 C39 C40 -82.7(3) . . . . ?
C45 P2 C39 C44 96.3(3) . . . . ?
C45 C46 C47 C48 0.6(6) . . . . ?
C46 C45 C50 C49 -0.3(5) . . . . ?
C46 C47 C48 C49 -0.4(6) . . . . ?
C47 C48 C49 C50 -0.1(6) . . . . ?
C48 C49 C50 C45 0.5(5) . . . . ?
C50 C45 C46 C47 -0.3(5) . . . . ?
C51 N3 C33 C32 1.2(4) . . . . ?
C51 N3 C33 C34 -177.9(3) . . . . ?
C51 C52 C53 C54 -0.7(5) . . . . ?
C51 C52 C60 C61 -125.8(3) . . . . ?
C51 C52 C60 C62 110.3(3) . . . . ?
C51 C56 C57 C58 122.9(4) . . . . ?
C51 C56 C57 C59 -113.1(4) . . . . ?
C52 C51 C56 C55 1.0(5) . . . . ?
C52 C51 C56 C57 -178.6(3) . . . . ?
C52 C53 C54 C55 0.3(5) . . . . ?
C53 C52 C60 C61 55.0(4) . . . . ?
C53 C52 C60 C62 -68.9(4) . . . . ?
C53 C54 C55 C56 0.9(5) . . . . ?
C54 C55 C56 C51 -1.5(5) . . . . ?
C54 C55 C56 C57 178.1(3) . . . . ?
C55 C56 C57 C58 -56.7(5) . . . . ?
C55 C56 C57 C59 67.3(4) . . . . ?
C56 C51 C52 C53 0.1(4) . . . . ?
C56 C51 C52 C60 -179.1(3) . . . . ?
C60 C52 C53 C54 178.4(3) . . . . ?
C63 C64 C65 C66 -178.1(4) . . . . ?
C63 C64 C69 C68 178.0(5) . . . . ?
C64 C65 C66 C67 0.0 . . . . ?
C65 C64 C69 C68 0.0 . . . . ?
C65 C66 C67 C68 0.0 . . . . ?
C66 C67 C68 C69 0.0 . . . . ?
C67 C68 C69 C64 0.0 . . . . ?
C69 C64 C65 C66 0.0 . . . . ?
